data_1572047
loop_
_publ_author_name
'Hanna, Fergal E.'
'Root, Alexander J.'
'Schade, Markus'
'Hunter, Christopher A.'

_publ_section_title
;
 Negative cooperativity in the formation of H-bond networks involving
 primary anilines.
;
_journal_issue 30
_journal_name_full 'Chemical science'
_journal_page_first 12036
_journal_page_last 12041
_journal_paper_doi 10.1039/d4sc03719g
_journal_volume 15
_journal_year 2024
_chemical_formula_moiety 'C18 H23 N3 O3'
_chemical_formula_sum 'C18 H23 N3 O3'
_chemical_formula_weight 329.39
_space_group_crystal_system monoclinic
_space_group_IT_number 14
_space_group_name_Hall '-P 2ybc'
_space_group_name_H-M_alt 'P 1 21/c 1'
_atom_sites_solution_hydrogens mixed
_atom_sites_solution_primary dual
_atom_sites_solution_secondary difmap
_audit_creation_method SHELXL-2019/2
_audit_update_record
;
2024-05-03 deposited with the CCDC.	2024-06-26 downloaded from the CCDC.
;
_cell_angle_alpha 90
_cell_angle_beta 106.817(3)
_cell_angle_gamma 90
_cell_formula_units_Z 4
_cell_length_a 17.6378(9)
_cell_length_b 4.1739(3)
_cell_length_c 24.0146(11)
_cell_measurement_reflns_used 2011
_cell_measurement_temperature 180(2)
_cell_measurement_theta_max 65.32
_cell_measurement_theta_min 2.62
_cell_volume 1692.31(17)
_computing_cell_refinement 'SAINT (Bruker, 2016)'
_computing_data_collection 'APEX4 (Bruker, 2021)'
_computing_data_reduction SAINT
_computing_molecular_graphics 'Mercury (Macrae et al., 2008)'
_computing_publication_material SHELXL
_computing_structure_refinement 'SHELXL (Sheldrick, 2015)'
_computing_structure_solution 'SHELXT (Sheldrick, 2015)'
_diffrn_ambient_temperature 180(2)
_diffrn_measured_fraction_theta_full 1.000
_diffrn_measured_fraction_theta_max 1.000
_diffrn_measurement_device_type 'Bruker D8-QUEST PHOTON-III'
_diffrn_measurement_method '\w and \f-scans'
_diffrn_radiation_type CuK\a
_diffrn_radiation_wavelength 1.54178
_diffrn_reflns_av_R_equivalents 0.1147
_diffrn_reflns_av_unetI/netI 0.0847
_diffrn_reflns_Laue_measured_fraction_full 1.000
_diffrn_reflns_Laue_measured_fraction_max 1.000
_diffrn_reflns_limit_h_max 20
_diffrn_reflns_limit_h_min -20
_diffrn_reflns_limit_k_max 4
_diffrn_reflns_limit_k_min -4
_diffrn_reflns_limit_l_max 28
_diffrn_reflns_limit_l_min -28
_diffrn_reflns_number 22417
_diffrn_reflns_point_group_measured_fraction_full 1.000
_diffrn_reflns_point_group_measured_fraction_max 1.000
_diffrn_reflns_theta_full 66.608
_diffrn_reflns_theta_max 66.608
_diffrn_reflns_theta_min 2.617
_diffrn_source 'Incoatec I\mS Cu microsource'
_exptl_absorpt_coefficient_mu 0.724
_exptl_absorpt_correction_T_max 0.7528
_exptl_absorpt_correction_T_min 0.5982
_exptl_absorpt_correction_type multi-scan
_exptl_absorpt_process_details 'SADABS (Bruker, 2016)'
_exptl_crystal_colour yellow
_exptl_crystal_density_diffrn 1.293
_exptl_crystal_description needle
_exptl_crystal_F_000 704
_exptl_crystal_size_max 0.280
_exptl_crystal_size_mid 0.080
_exptl_crystal_size_min 0.020
_refine_diff_density_max 0.202
_refine_diff_density_min -0.238
_refine_diff_density_rms 0.054
_refine_ls_extinction_coef 0.0031(5)
_refine_ls_extinction_method 'SHELXL-2019/2 (Sheldrick 2019)'
_refine_ls_goodness_of_fit_ref 1.029
_refine_ls_hydrogen_treatment mixed
_refine_ls_matrix_type full
_refine_ls_number_parameters 223
_refine_ls_number_reflns 2963
_refine_ls_number_restraints 0
_refine_ls_restrained_S_all 1.029
_refine_ls_R_factor_all 0.0823
_refine_ls_R_factor_gt 0.0520
_refine_ls_shift/su_max 0.000
_refine_ls_shift/su_mean 0.000
_refine_ls_structure_factor_coef Fsqd
_refine_ls_weighting_details 'w=1/[\s^2^(Fo^2^)+(0.0324P)^2^+0.6220P] where P=(Fo^2^+2Fc^2^)/3'
_refine_ls_weighting_scheme calc
_refine_ls_wR_factor_gt 0.1164
_refine_ls_wR_factor_ref 0.1349
_reflns_Friedel_coverage 0.000
_reflns_number_gt 2018
_reflns_number_total 2963
_reflns_threshold_expression 'I > 2\s(I)'
_cod_data_source_file d4sc03719g2.cif
_cod_data_source_block CH_B1_0075
_cod_depositor_comments 'Adding full bibliography for 1572047.cif.'
_cod_original_sg_symbol_H-M 'P 21/c'
_cod_database_code 1572047
_cambridge_user_name 'Fergal Hanna'
_cambridge_user_crsid feh27
_cambridge_supervisor_name 'Chris Hunter'
_cambridge_supervisor_crsid ch664
_cambridge_crystallographer_name 'Andrew Bond'
_cambridge_crystallographer_crsid adb29
_cambridge_sample_id FHBK4-140
_cambridge_data_id CH_B1_0075
_shelx_space_group_comment
;
The symmetry employed for this shelxl refinement is uniquely defined
by the following loop, which should always be used as a source of
symmetry information in preference to the above space-group names.
They are only intended as comments.
;
_shelx_estimated_absorpt_t_min 0.823
_shelx_estimated_absorpt_t_max 0.986

loop_
_space_group_symop_operation_xyz
'x, y, z'
'-x, y+1/2, -z+1/2'
'-x, -y, -z'
'x, -y-1/2, z-1/2'

loop_
_atom_site_label
_atom_site_type_symbol
_atom_site_fract_x
_atom_site_fract_y
_atom_site_fract_z
_atom_site_U_iso_or_equiv
_atom_site_adp_type
_atom_site_occupancy
_atom_site_site_symmetry_order
_atom_site_calc_flag
_atom_site_refinement_flags_posn
_atom_site_refinement_flags_adp
_atom_site_refinement_flags_occupancy
_atom_site_disorder_assembly
_atom_site_disorder_group
O1 O 0.33368(12) -0.1421(6) 0.27566(8) 0.0619(6) Uani 1 1 d . . . . .
O2 O 0.22591(12) 0.1033(6) 0.22966(7) 0.0690(7) Uani 1 1 d . . . . .
O3 O 0.42576(9) 0.2639(4) 0.51740(6) 0.0356(4) Uani 1 1 d . . . . .
N1 N 0.23603(11) 0.4125(5) 0.48749(8) 0.0360(5) Uani 1 1 d . . . . .
H1 H 0.2711(15) 0.349(6) 0.5209(11) 0.038(7) Uiso 1 1 d . . . . .
N2 N 0.27589(13) 0.0244(6) 0.27501(8) 0.0470(6) Uani 1 1 d . . . . .
N3 N 0.36929(11) 0.2916(6) 0.59343(8) 0.0399(5) Uani 1 1 d . . . . .
C1 C 0.24624(13) 0.3207(6) 0.43617(9) 0.0331(6) Uani 1 1 d . . . . .
C2 C 0.19176(13) 0.4112(6) 0.38297(10) 0.0377(6) Uani 1 1 d . . . . .
H2A H 0.147431 0.539699 0.383282 0.045 Uiso 1 1 calc R U . . .
C3 C 0.20166(14) 0.3165(7) 0.33042(10) 0.0411(6) Uani 1 1 d . . . . .
H3A H 0.164510 0.379410 0.294908 0.049 Uiso 1 1 calc R U . . .
C4 C 0.26600(13) 0.1296(7) 0.32996(9) 0.0378(6) Uani 1 1 d . . . . .
C5 C 0.32091(13) 0.0363(6) 0.38173(10) 0.0358(6) Uani 1 1 d . . . . .
H5A H 0.364795 -0.092650 0.380544 0.043 Uiso 1 1 calc R U . . .
C6 C 0.31242(13) 0.1283(6) 0.43437(9) 0.0324(5) Uani 1 1 d . . . . .
C7 C 0.37115(13) 0.0126(6) 0.48933(9) 0.0343(6) Uani 1 1 d . . . . .
H7A H 0.342368 -0.065401 0.516481 0.041 Uiso 1 1 calc R U . . .
H7B H 0.401450 -0.169410 0.480116 0.041 Uiso 1 1 calc R U . . .
C8 C 0.16745(13) 0.5918(6) 0.49216(10) 0.0373(6) Uani 1 1 d . . . . .
H8A H 0.118855 0.466208 0.474384 0.045 Uiso 1 1 calc R U . . .
H8B H 0.163670 0.795037 0.470263 0.045 Uiso 1 1 calc R U . . .
C9 C 0.17233(13) 0.6654(6) 0.55468(10) 0.0374(6) Uani 1 1 d . . . . .
H9A H 0.216682 0.815526 0.570903 0.045 Uiso 1 1 calc R U . . .
H9B H 0.183336 0.465368 0.577780 0.045 Uiso 1 1 calc R U . . .
C10 C 0.09564(13) 0.8130(6) 0.55971(10) 0.0372(6) Uani 1 1 d . . . . .
H10A H 0.085352 1.012761 0.536496 0.045 Uiso 1 1 calc R U . . .
H10B H 0.051591 0.663296 0.542401 0.045 Uiso 1 1 calc R U . . .
C11 C 0.09514(14) 0.8902(6) 0.62129(10) 0.0378(6) Uani 1 1 d . . . . .
H11A H 0.136680 1.051561 0.637887 0.045 Uiso 1 1 calc R U . . .
H11B H 0.108447 0.694004 0.645295 0.045 Uiso 1 1 calc R U . . .
C12 C 0.01590(14) 1.0178(7) 0.62475(10) 0.0415(6) Uani 1 1 d . . . . .
H12A H 0.003024 1.215400 0.601079 0.050 Uiso 1 1 calc R U . . .
H12B H -0.025672 0.857641 0.607534 0.050 Uiso 1 1 calc R U . . .
C13 C 0.01408(16) 1.0917(8) 0.68588(11) 0.0515(7) Uani 1 1 d . . . . .
H13A H -0.039086 1.164003 0.685080 0.077 Uiso 1 1 calc R U . . .
H13B H 0.052587 1.260669 0.702398 0.077 Uiso 1 1 calc R U . . .
H13C H 0.027549 0.898250 0.709853 0.077 Uiso 1 1 calc R U . . .
C14 C 0.42958(13) 0.3552(6) 0.57265(9) 0.0326(5) Uani 1 1 d . . . . .
C15 C 0.49633(14) 0.5228(6) 0.60281(10) 0.0389(6) Uani 1 1 d . . . . .
H15A H 0.537553 0.566723 0.585746 0.047 Uiso 1 1 calc R U . . .
C16 C 0.50142(15) 0.6240(7) 0.65815(11) 0.0451(7) Uani 1 1 d . . . . .
H16A H 0.546608 0.739123 0.680211 0.054 Uiso 1 1 calc R U . . .
C17 C 0.43987(15) 0.5565(7) 0.68157(10) 0.0461(7) Uani 1 1 d . . . . .
H17A H 0.442336 0.621760 0.719947 0.055 Uiso 1 1 calc R U . . .
C18 C 0.37579(15) 0.3941(7) 0.64803(10) 0.0461(7) Uani 1 1 d . . . . .
H18A H 0.333390 0.350457 0.663900 0.055 Uiso 1 1 calc R U . . .

loop_
_atom_site_aniso_label
_atom_site_aniso_U_11
_atom_site_aniso_U_22
_atom_site_aniso_U_33
_atom_site_aniso_U_23
_atom_site_aniso_U_13
_atom_site_aniso_U_12
O1 0.0523(12) 0.0916(18) 0.0436(11) -0.0102(10) 0.0169(9) 0.0075(11)
O2 0.0573(12) 0.109(2) 0.0326(10) -0.0040(10) 0.0003(9) 0.0102(12)
O3 0.0335(8) 0.0424(11) 0.0300(8) -0.0015(7) 0.0077(6) -0.0028(7)
N1 0.0286(10) 0.0450(14) 0.0322(10) -0.0006(9) 0.0051(8) 0.0020(9)
N2 0.0413(12) 0.0645(17) 0.0340(11) -0.0018(10) 0.0093(9) -0.0066(11)
N3 0.0333(10) 0.0527(15) 0.0323(10) 0.0034(9) 0.0072(8) -0.0004(10)
C1 0.0283(11) 0.0358(15) 0.0341(12) 0.0014(10) 0.0072(9) -0.0061(10)
C2 0.0279(12) 0.0440(16) 0.0386(13) 0.0019(11) 0.0057(9) -0.0010(10)
C3 0.0346(13) 0.0503(18) 0.0332(12) 0.0031(11) 0.0017(10) -0.0065(11)
C4 0.0335(12) 0.0481(16) 0.0303(12) -0.0028(11) 0.0069(9) -0.0077(11)
C5 0.0297(11) 0.0382(15) 0.0389(13) -0.0009(11) 0.0090(9) -0.0022(10)
C6 0.0295(11) 0.0356(14) 0.0311(11) 0.0020(10) 0.0072(9) -0.0033(10)
C7 0.0329(12) 0.0327(14) 0.0346(12) 0.0010(10) 0.0056(9) 0.0002(10)
C8 0.0284(12) 0.0434(16) 0.0380(12) 0.0008(11) 0.0065(9) -0.0009(10)
C9 0.0315(12) 0.0406(16) 0.0388(13) -0.0014(11) 0.0084(10) -0.0021(10)
C10 0.0322(12) 0.0409(16) 0.0371(12) -0.0017(11) 0.0080(10) -0.0001(10)
C11 0.0351(12) 0.0411(16) 0.0356(12) -0.0001(11) 0.0075(10) -0.0008(11)
C12 0.0358(13) 0.0501(17) 0.0374(13) -0.0010(11) 0.0087(10) -0.0005(12)
C13 0.0510(16) 0.063(2) 0.0426(14) -0.0016(13) 0.0169(12) 0.0069(14)
C14 0.0324(12) 0.0367(15) 0.0276(11) 0.0051(10) 0.0070(9) 0.0070(10)
C15 0.0338(12) 0.0441(16) 0.0367(12) -0.0004(11) 0.0069(10) 0.0014(11)
C16 0.0385(13) 0.0522(18) 0.0401(13) -0.0046(12) 0.0042(10) -0.0031(12)
C17 0.0474(14) 0.0580(19) 0.0315(12) -0.0013(12) 0.0093(11) 0.0039(13)
C18 0.0383(14) 0.069(2) 0.0323(13) 0.0025(12) 0.0117(10) 0.0014(13)

loop_
_atom_type_symbol
_atom_type_description
_atom_type_scat_dispersion_real
_atom_type_scat_dispersion_imag
_atom_type_scat_source
C C 0.0181 0.0091 'International Tables Vol C Tables 4.2.6.8 and 6.1.1.4'
H H 0.0000 0.0000 'International Tables Vol C Tables 4.2.6.8 and 6.1.1.4'
N N 0.0311 0.0180 'International Tables Vol C Tables 4.2.6.8 and 6.1.1.4'
O O 0.0492 0.0322 'International Tables Vol C Tables 4.2.6.8 and 6.1.1.4'

loop_
_geom_angle_atom_site_label_1
_geom_angle_atom_site_label_2
_geom_angle_atom_site_label_3
_geom_angle
_geom_angle_site_symmetry_1
_geom_angle_site_symmetry_3
_geom_angle_publ_flag
C14 O3 C7 119.55(18) . . ?
C1 N1 C8 123.33(19) . . ?
C1 N1 H1 119.4(16) . . ?
C8 N1 H1 117.1(16) . . ?
O1 N2 O2 122.7(2) . . ?
O1 N2 C4 118.5(2) . . ?
O2 N2 C4 118.7(2) . . ?
C14 N3 C18 116.7(2) . . ?
N1 C1 C2 121.0(2) . . ?
N1 C1 C6 120.9(2) . . ?
C2 C1 C6 118.2(2) . . ?
C3 C2 C1 121.2(2) . . ?
C3 C2 H2A 119.4 . . ?
C1 C2 H2A 119.4 . . ?
C4 C3 C2 119.4(2) . . ?
C4 C3 H3A 120.3 . . ?
C2 C3 H3A 120.3 . . ?
C3 C4 C5 120.8(2) . . ?
C3 C4 N2 119.7(2) . . ?
C5 C4 N2 119.5(2) . . ?
C6 C5 C4 120.8(2) . . ?
C6 C5 H5A 119.6 . . ?
C4 C5 H5A 119.6 . . ?
C5 C6 C1 119.6(2) . . ?
C5 C6 C7 119.3(2) . . ?
C1 C6 C7 121.1(2) . . ?
O3 C7 C6 111.83(19) . . ?
O3 C7 H7A 109.3 . . ?
C6 C7 H7A 109.3 . . ?
O3 C7 H7B 109.3 . . ?
C6 C7 H7B 109.3 . . ?
H7A C7 H7B 107.9 . . ?
N1 C8 C9 111.83(18) . . ?
N1 C8 H8A 109.3 . . ?
C9 C8 H8A 109.3 . . ?
N1 C8 H8B 109.3 . . ?
C9 C8 H8B 109.3 . . ?
H8A C8 H8B 107.9 . . ?
C8 C9 C10 111.39(19) . . ?
C8 C9 H9A 109.4 . . ?
C10 C9 H9A 109.4 . . ?
C8 C9 H9B 109.4 . . ?
C10 C9 H9B 109.4 . . ?
H9A C9 H9B 108.0 . . ?
C11 C10 C9 114.80(19) . . ?
C11 C10 H10A 108.6 . . ?
C9 C10 H10A 108.6 . . ?
C11 C10 H10B 108.6 . . ?
C9 C10 H10B 108.6 . . ?
H10A C10 H10B 107.5 . . ?
C10 C11 C12 113.12(19) . . ?
C10 C11 H11A 109.0 . . ?
C12 C11 H11A 109.0 . . ?
C10 C11 H11B 109.0 . . ?
C12 C11 H11B 109.0 . . ?
H11A C11 H11B 107.8 . . ?
C13 C12 C11 113.8(2) . . ?
C13 C12 H12A 108.8 . . ?
C11 C12 H12A 108.8 . . ?
C13 C12 H12B 108.8 . . ?
C11 C12 H12B 108.8 . . ?
H12A C12 H12B 107.7 . . ?
C12 C13 H13A 109.5 . . ?
C12 C13 H13B 109.5 . . ?
H13A C13 H13B 109.5 . . ?
C12 C13 H13C 109.5 . . ?
H13A C13 H13C 109.5 . . ?
H13B C13 H13C 109.5 . . ?
N3 C14 O3 119.4(2) . . ?
N3 C14 C15 124.0(2) . . ?
O3 C14 C15 116.5(2) . . ?
C16 C15 C14 118.1(2) . . ?
C16 C15 H15A 121.0 . . ?
C14 C15 H15A 121.0 . . ?
C15 C16 C17 119.3(2) . . ?
C15 C16 H16A 120.3 . . ?
C17 C16 H16A 120.3 . . ?
C18 C17 C16 118.3(2) . . ?
C18 C17 H17A 120.9 . . ?
C16 C17 H17A 120.9 . . ?
N3 C18 C17 123.6(2) . . ?
N3 C18 H18A 118.2 . . ?
C17 C18 H18A 118.2 . . ?

loop_
_geom_bond_atom_site_label_1
_geom_bond_atom_site_label_2
_geom_bond_distance
_geom_bond_site_symmetry_2
_geom_bond_publ_flag
O1 N2 1.230(3) . ?
O2 N2 1.231(3) . ?
O3 C14 1.363(3) . ?
O3 C7 1.452(3) . ?
N1 C1 1.351(3) . ?
N1 C8 1.454(3) . ?
N1 H1 0.90(3) . ?
N2 C4 1.448(3) . ?
N3 C14 1.326(3) . ?
N3 C18 1.352(3) . ?
C1 C2 1.410(3) . ?
C1 C6 1.428(3) . ?
C2 C3 1.381(3) . ?
C2 H2A 0.9500 . ?
C3 C4 1.380(4) . ?
C3 H3A 0.9500 . ?
C4 C5 1.392(3) . ?
C5 C6 1.370(3) . ?
C5 H5A 0.9500 . ?
C6 C7 1.502(3) . ?
C7 H7A 0.9900 . ?
C7 H7B 0.9900 . ?
C8 C9 1.510(3) . ?
C8 H8A 0.9900 . ?
C8 H8B 0.9900 . ?
C9 C10 1.523(3) . ?
C9 H9A 0.9900 . ?
C9 H9B 0.9900 . ?
C10 C11 1.516(3) . ?
C10 H10A 0.9900 . ?
C10 H10B 0.9900 . ?
C11 C12 1.520(3) . ?
C11 H11A 0.9900 . ?
C11 H11B 0.9900 . ?
C12 C13 1.510(3) . ?
C12 H12A 0.9900 . ?
C12 H12B 0.9900 . ?
C13 H13A 0.9800 . ?
C13 H13B 0.9800 . ?
C13 H13C 0.9800 . ?
C14 C15 1.381(3) . ?
C15 C16 1.373(3) . ?
C15 H15A 0.9500 . ?
C16 C17 1.388(4) . ?
C16 H16A 0.9500 . ?
C17 C18 1.363(4) . ?
C17 H17A 0.9500 . ?
C18 H18A 0.9500 . ?

loop_
_geom_hbond_atom_site_label_D
_geom_hbond_atom_site_label_H
_geom_hbond_atom_site_label_A
_geom_hbond_distance_DH
_geom_hbond_distance_HA
_geom_hbond_distance_DA
_geom_hbond_angle_DHA
_geom_hbond_site_symmetry_A
_geom_hbond_publ_flag
N1 H1 N3 0.90(3) 2.08(3) 2.965(3) 166(2) . yes

loop_
_geom_torsion_atom_site_label_1
_geom_torsion_atom_site_label_2
_geom_torsion_atom_site_label_3
_geom_torsion_atom_site_label_4
_geom_torsion
_geom_torsion_site_symmetry_1
_geom_torsion_site_symmetry_2
_geom_torsion_site_symmetry_3
_geom_torsion_site_symmetry_4
_geom_torsion_publ_flag
C8 N1 C1 C2 3.6(4) . . . . ?
C8 N1 C1 C6 -176.2(2) . . . . ?
N1 C1 C2 C3 -179.6(2) . . . . ?
C6 C1 C2 C3 0.2(4) . . . . ?
C1 C2 C3 C4 0.1(4) . . . . ?
C2 C3 C4 C5 -0.1(4) . . . . ?
C2 C3 C4 N2 178.8(2) . . . . ?
O1 N2 C4 C3 -180.0(3) . . . . ?
O2 N2 C4 C3 -0.5(4) . . . . ?
O1 N2 C4 C5 -1.0(4) . . . . ?
O2 N2 C4 C5 178.5(2) . . . . ?
C3 C4 C5 C6 -0.1(4) . . . . ?
N2 C4 C5 C6 -179.0(2) . . . . ?
C4 C5 C6 C1 0.3(4) . . . . ?
C4 C5 C6 C7 177.7(2) . . . . ?
N1 C1 C6 C5 179.4(2) . . . . ?
C2 C1 C6 C5 -0.4(3) . . . . ?
N1 C1 C6 C7 2.1(3) . . . . ?
C2 C1 C6 C7 -177.7(2) . . . . ?
C14 O3 C7 C6 120.5(2) . . . . ?
C5 C6 C7 O3 105.3(2) . . . . ?
C1 C6 C7 O3 -77.4(3) . . . . ?
C1 N1 C8 C9 -179.2(2) . . . . ?
N1 C8 C9 C10 -172.4(2) . . . . ?
C8 C9 C10 C11 179.2(2) . . . . ?
C9 C10 C11 C12 -176.4(2) . . . . ?
C10 C11 C12 C13 179.2(2) . . . . ?
C18 N3 C14 O3 -178.6(2) . . . . ?
C18 N3 C14 C15 -1.4(4) . . . . ?
C7 O3 C14 N3 -20.6(3) . . . . ?
C7 O3 C14 C15 161.9(2) . . . . ?
N3 C14 C15 C16 1.4(4) . . . . ?
O3 C14 C15 C16 178.7(2) . . . . ?
C14 C15 C16 C17 -0.3(4) . . . . ?
C15 C16 C17 C18 -0.8(4) . . . . ?
C14 N3 C18 C17 0.2(4) . . . . ?
C16 C17 C18 N3 0.8(4) . . . . ?
